data_7133614
loop_
_publ_author_name
'Dong, Yujie'
'Liu, Jun'
'Ning, Rongjin'
'Yang, Fazhou'
'Zhang, Cheng'
'Guo, Hongchao'

_publ_section_title
;
 Pd-catalyzed sequential intramolecular annulation/intermolecular [3+2]
 cycloaddition of 5-allenyloxazolidine-2,4-diones with dipoles: synthesis
 of spiroheterocycles.
;
_journal_issue 76
_journal_name_full 'Chemical communications (Cambridge, England)'
_journal_page_first 10516
_journal_page_last 10519
_journal_paper_doi 10.1039/d4cc03551h
_journal_volume 60
_journal_year 2024
_chemical_formula_moiety 'C33 H26 Cl N3 O2'
_chemical_formula_sum 'C33 H26 Cl N3 O2'
_chemical_formula_weight 532.046
_space_group_crystal_system monoclinic
_space_group_IT_number 14
_space_group_name_Hall '-P 2ybc'
_space_group_name_H-M_alt 'P 1 21/c 1'
_symmetry_Int_Tables_number 14
_atom_sites_solution_primary dual
_audit_creation_date 2023-04-25
_audit_creation_method
;
Olex2 1.3
(compiled 2020.11.12 svn.r5f609507 for OlexSys, GUI svn.r6408)
;
_audit_update_record
;
2023-09-08 deposited with the CCDC.	2024-08-26 downloaded from the CCDC.
;
_cell_angle_alpha 90
_cell_angle_beta 102.387(1)
_cell_angle_gamma 90
_cell_formula_units_Z 4
_cell_length_a 11.1281(2)
_cell_length_b 17.8377(2)
_cell_length_c 13.6750(2)
_cell_measurement_reflns_used 9845
_cell_measurement_temperature 173
_cell_measurement_theta_max 75.7000
_cell_measurement_theta_min 4.1010
_cell_volume 2651.29(7)
_computing_cell_refinement 'CrysAlisPro 1.171.41.122a (Rigaku OD, 2021)'
_computing_data_collection 'CrysAlisPro 1.171.41.122a (Rigaku OD, 2021)'
_computing_data_reduction 'CrysAlisPro 1.171.41.122a (Rigaku OD, 2021)'
_computing_molecular_graphics 'Olex2 1.3 (Dolomanov et al., 2009)'
_computing_publication_material 'Olex2 1.3 (Dolomanov et al., 2009)'
_computing_structure_refinement 'olex2.refine 1.3 (Bourhis et al., 2015)'
_computing_structure_solution 'SHELXT 2018/2 (Sheldrick, 2018)'
_diffrn_ambient_temperature 173
_diffrn_detector 'CCD plate'
_diffrn_detector_area_resol_mean 5.2137
_diffrn_detector_type AtlasS2
_diffrn_measured_fraction_theta_full 0.9969
_diffrn_measured_fraction_theta_max 0.9786
_diffrn_measurement_details
;
List of Runs (angles in degrees, time in seconds):

  # Type    Start    End  Width  t~exp~   \w     \q     \k     \f   Frames
#--------------------------------------------------------------------------
  1  \w    -62.00  28.00   1.00    2.22    --  -41.81  57.00   0.00   90
  2  \w   -114.00 -14.00   1.00    2.22    --  -41.81 -57.00-150.00  100
  3  \w     20.00 108.00   1.00    2.22    --   41.81  38.00 150.00   88
  4  \w      9.00  68.00   1.00    2.22    --   41.81 -99.00  60.00   59
  5  \w     34.00  92.00   1.00    2.22    --   41.81-125.00-120.00   58
  6  \w     27.00 173.00   1.00    8.70    --  110.95   0.00-150.00  146
  7  \w     48.00 100.00   1.00    8.70    --  110.95 -77.00-150.00   52
  8  \w    118.00 169.00   1.00    8.70    --  110.95  77.00  30.00   51
  9  \w    121.00 147.00   1.00    8.70    --  110.95 125.00-120.00   26
 10  \w     54.00 139.00   1.00    8.70    --  110.95 -30.00 -30.00   85
 11  \w     47.00 105.00   1.00    8.70    --  110.95 -95.00  90.00   58
 12  \w     81.00 108.00   1.00    8.70    --  110.95-107.00 -71.00   27
 13  \w     41.00 131.00   1.00    8.70    --  110.95 -45.00  90.00   90
 14  \w     80.00 106.00   1.00    8.70    --  110.95-125.00   0.00   26
 15  \w     38.00 123.00   1.00    8.70    --  110.95 -45.00-120.00   85
 16  \w     67.00 106.00   1.00    8.70    --  110.95 -95.00 150.00   39
 17  \w     32.00 108.00   1.00    8.70    --  110.95-105.00  43.92   76
;
_diffrn_measurement_device 'four-circle diffractometer'
_diffrn_measurement_device_type 'SuperNova, Dual, Cu at home/near, AtlasS2'
_diffrn_measurement_method '\w scans'
_diffrn_orient_matrix_type 'CrysAlisPro convention (1999,Acta A55,543-557)'
_diffrn_orient_matrix_UB_11 -0.0611381000
_diffrn_orient_matrix_UB_12 0.0774620000
_diffrn_orient_matrix_UB_13 0.0005928000
_diffrn_orient_matrix_UB_21 -0.1213882000
_diffrn_orient_matrix_UB_22 -0.0320907000
_diffrn_orient_matrix_UB_23 -0.0616074000
_diffrn_orient_matrix_UB_31 -0.0402640000
_diffrn_orient_matrix_UB_32 -0.0207286000
_diffrn_orient_matrix_UB_33 0.0975008000
_diffrn_radiation_monochromator mirror
_diffrn_radiation_probe x-ray
_diffrn_radiation_type 'Cu K\a'
_diffrn_radiation_wavelength 1.54184
_diffrn_reflns_av_R_equivalents 0.0397
_diffrn_reflns_av_unetI/netI 0.0293
_diffrn_reflns_Laue_measured_fraction_full 0.9969
_diffrn_reflns_Laue_measured_fraction_max 0.9786
_diffrn_reflns_limit_h_max 13
_diffrn_reflns_limit_h_min -13
_diffrn_reflns_limit_k_max 22
_diffrn_reflns_limit_k_min -21
_diffrn_reflns_limit_l_max 17
_diffrn_reflns_limit_l_min -11
_diffrn_reflns_number 18334
_diffrn_reflns_point_group_measured_fraction_full 0.9969
_diffrn_reflns_point_group_measured_fraction_max 0.9786
_diffrn_reflns_theta_full 67.6840
_diffrn_reflns_theta_max 75.82
_diffrn_reflns_theta_min 4.07
_diffrn_source 'micro-focus sealed X-ray tube'
_diffrn_source_type 'SuperNova (Cu) X-ray Source'
_exptl_absorpt_coefficient_mu 1.562
_exptl_absorpt_correction_T_max 1.00000
_exptl_absorpt_correction_T_min 0.72242
_exptl_absorpt_correction_type multi-scan
_exptl_absorpt_process_details
;
CrysAlisPro 1.171.41.122a (Rigaku Oxford Diffraction, 2021)
Empirical absorption correction using spherical harmonics,
implemented in SCALE3 ABSPACK scaling algorithm.
;
_exptl_crystal_colour 'clear light colourless'
_exptl_crystal_colour_lustre clear
_exptl_crystal_colour_modifier light
_exptl_crystal_colour_primary colourless
_exptl_crystal_density_diffrn 1.333
_exptl_crystal_description prism
_exptl_crystal_F_000 1116.697
_exptl_crystal_size_max 0.3
_exptl_crystal_size_mid 0.1
_exptl_crystal_size_min 0.08
_refine_diff_density_max 0.3971
_refine_diff_density_min -0.4884
_refine_diff_density_rms 0.0690
_refine_ls_d_res_high 0.7951
_refine_ls_d_res_low 10.8690
_refine_ls_goodness_of_fit_ref 1.0494
_refine_ls_hydrogen_treatment constr
_refine_ls_matrix_type full
_refine_ls_number_constraints 49
_refine_ls_number_parameters 352
_refine_ls_number_reflns 5394
_refine_ls_number_restraints 0
_refine_ls_restrained_S_all 1.0494
_refine_ls_R_factor_all 0.0455
_refine_ls_R_factor_gt 0.0410
_refine_ls_shift/su_max 0.0006
_refine_ls_shift/su_mean 0.0000
_refine_ls_structure_factor_coef Fsqd
_refine_ls_weighting_details 'w=1/[\s^2^(Fo^2^)+(0.0350P)^2^+1.1727P] where P=(Fo^2^+2Fc^2^)/3'
_refine_ls_weighting_scheme calc
_refine_ls_wR_factor_gt 0.0916
_refine_ls_wR_factor_ref 0.0951
_reflns_Friedel_coverage 0.0
_reflns_limit_h_max 13
_reflns_limit_h_min -13
_reflns_limit_k_max 22
_reflns_limit_k_min 0
_reflns_limit_l_max 17
_reflns_limit_l_min 0
_reflns_number_gt 4809
_reflns_number_total 5394
_reflns_threshold_expression I>=2u(I)
_cod_data_source_file d4cc03551h2.cif
_cod_data_source_block 20230425ZengYuan-4_auto
_cod_depositor_comments 'Adding full bibliography for 7133612--7133614.cif.'
_cod_database_code 7133614
_reflns_odcompleteness_completeness 99.96
_reflns_odcompleteness_iscentric 1
_reflns_odcompleteness_theta 68.13
_olex2_refinement_description
;
1. Fixed Uiso
 At 1.2 times of:
  All C(H) groups, All C(H,H) groups
2.a Ternary CH refined with riding coordinates:
 C18(H18)
2.b Secondary CH2 refined with riding coordinates:
 C17(H17a,H17b), C26(H26a,H26b), C25(H25a,H25b)
2.c Aromatic/amide H refined with riding coordinates:
 C15(H15), C5(H5), C6(H6), C29(H29), C33(H33), C20(H20), C30(H30), C14(H14),
 C22(H22), C3(H3), C23(H23), C32(H32), C31(H31), C21(H21), C10(H10), C2(H2),
 C13(H13), C12(H12), C11(H11)
;
_olex2_submission_special_instructions 'No special instructions were received'
_oxdiff_exptl_absorpt_empirical_details
;
Empirical correction (ABSPACK) includes:
- Absorption correction using spherical harmonics
- Frame scaling
;
_oxdiff_exptl_absorpt_empirical_full_max 1.289
_oxdiff_exptl_absorpt_empirical_full_min 0.449

loop_
_space_group_symop_id
_space_group_symop_operation_xyz
1 x,y,z
2 -x,y+1/2,-z+1/2
3 -x,-y,-z
4 x,-y-1/2,z-1/2

loop_
_atom_site_label
_atom_site_type_symbol
_atom_site_fract_x
_atom_site_fract_y
_atom_site_fract_z
_atom_site_U_iso_or_equiv
_atom_site_adp_type
_atom_site_occupancy
_atom_site_refinement_flags_posn
Cl1 Cl 0.25658(4) 0.20788(2) 0.77609(4) 0.04352(12) Uani 1.000000 .
O2 O 0.86853(11) 0.34066(6) 0.69385(8) 0.0324(2) Uani 1.000000 .
O1 O 0.59190(11) 0.33920(7) 0.45575(8) 0.0399(3) Uani 1.000000 .
N1 N 0.61237(11) 0.38990(7) 0.61225(8) 0.0256(2) Uani 1.000000 .
N2 N 0.73313(11) 0.45365(6) 0.85496(8) 0.0226(2) Uani 1.000000 .
N3 N 0.75871(11) 0.42008(6) 0.76719(8) 0.0230(2) Uani 1.000000 .
C4 C 0.52589(13) 0.34381(8) 0.64770(10) 0.0234(3) Uani 1.000000 .
C27 C 0.83989(13) 0.36249(7) 0.77086(10) 0.0233(3) Uani 1.000000 .
C19 C 0.57133(14) 0.54053(8) 0.88786(10) 0.0260(3) Uani 1.000000 .
C28 C 0.89318(13) 0.32565(7) 0.86895(10) 0.0240(3) Uani 1.000000 .
C7 C 0.63978(13) 0.38355(8) 0.51978(10) 0.0262(3) Uani 1.000000 .
C8 C 0.73501(13) 0.44216(8) 0.51454(10) 0.0251(3) Uani 1.000000 .
C15 C 0.75614(13) 0.47979(8) 0.60090(10) 0.0255(3) Uani 1.000000 .
H15 H 0.81157(13) 0.52079(8) 0.61566(10) 0.0306(3) Uiso 1.000000 R
C18 C 0.60639(12) 0.48126(8) 0.82039(10) 0.0232(3) Uani 1.000000 .
H18 H 0.54885(12) 0.43791(8) 0.81798(10) 0.0278(3) Uiso 1.000000 R
C16 C 0.68203(13) 0.44975(7) 0.67209(10) 0.0230(3) Uani 1.000000 .
C17 C 0.60195(13) 0.50751(8) 0.71205(10) 0.0255(3) Uani 1.000000 .
H17a H 0.51658(13) 0.50711(8) 0.67193(10) 0.0306(3) Uiso 1.000000 R
H17b H 0.63621(13) 0.55866(8) 0.71110(10) 0.0306(3) Uiso 1.000000 R
C9 C 0.79617(13) 0.45072(9) 0.42978(11) 0.0298(3) Uani 1.000000 .
C5 C 0.56494(13) 0.28020(8) 0.70337(11) 0.0282(3) Uani 1.000000 .
H5 H 0.64893(13) 0.26567(8) 0.71471(11) 0.0339(4) Uiso 1.000000 R
C26 C 0.82179(13) 0.51400(8) 0.89133(11) 0.0289(3) Uani 1.000000 .
H26a H 0.90664(13) 0.49381(8) 0.90672(11) 0.0347(4) Uiso 1.000000 R
H26b H 0.81658(13) 0.55340(8) 0.83961(11) 0.0347(4) Uiso 1.000000 R
C6 C 0.48243(14) 0.23736(8) 0.74284(11) 0.0288(3) Uani 1.000000 .
H6 H 0.50917(14) 0.19380(8) 0.78138(11) 0.0346(4) Uiso 1.000000 R
C24 C 0.65826(15) 0.57314(8) 0.96430(11) 0.0312(3) Uani 1.000000 .
C1 C 0.36158(14) 0.25931(8) 0.72498(11) 0.0284(3) Uani 1.000000 .
C29 C 0.82560(15) 0.31173(9) 0.94155(12) 0.0316(3) Uani 1.000000 .
H29 H 0.74374(15) 0.32991(9) 0.93288(12) 0.0379(4) Uiso 1.000000 R
C33 C 1.01182(14) 0.29764(9) 0.88126(12) 0.0326(3) Uani 1.000000 .
H33 H 1.05700(14) 0.30526(9) 0.83051(12) 0.0391(4) Uiso 1.000000 R
C20 C 0.44863(15) 0.56247(9) 0.87199(12) 0.0328(3) Uani 1.000000 .
H20 H 0.38909(15) 0.53927(9) 0.82073(12) 0.0394(4) Uiso 1.000000 R
C30 C 0.87779(16) 0.27134(10) 1.02648(12) 0.0381(4) Uani 1.000000 .
H30 H 0.83119(16) 0.26119(10) 1.07561(12) 0.0458(4) Uiso 1.000000 R
C14 C 0.85859(15) 0.51681(10) 0.41815(13) 0.0384(4) Uani 1.000000 .
H14 H 0.85863(15) 0.55708(10) 0.46363(13) 0.0460(5) Uiso 1.000000 R
C22 C 0.49930(18) 0.65232(9) 1.00513(13) 0.0415(4) Uani 1.000000 .
H22 H 0.47529(18) 0.69132(9) 1.04423(13) 0.0499(5) Uiso 1.000000 R
C25 C 0.78970(15) 0.54638(10) 0.98515(12) 0.0377(4) Uani 1.000000 .
H25a H 0.80175(15) 0.50760(10) 1.03816(12) 0.0453(4) Uiso 1.000000 R
H25b H 0.84537(15) 0.58883(10) 1.00965(12) 0.0453(4) Uiso 1.000000 R
C3 C 0.40333(15) 0.36400(9) 0.62928(14) 0.0404(4) Uani 1.000000 .
H3 H 0.37573(15) 0.40683(9) 0.58948(14) 0.0485(5) Uiso 1.000000 R
C23 C 0.62049(17) 0.62951(9) 1.02222(13) 0.0392(4) Uani 1.000000 .
H23 H 0.67933(17) 0.65247(9) 1.07423(13) 0.0471(5) Uiso 1.000000 R
C32 C 1.06457(16) 0.25855(11) 0.96741(14) 0.0431(4) Uani 1.000000 .
H32 H 1.14661(16) 0.24060(11) 0.97658(14) 0.0517(5) Uiso 1.000000 R
C31 C 0.99734(17) 0.24575(11) 1.04006(13) 0.0420(4) Uani 1.000000 .
H31 H 1.03354(17) 0.21930(11) 1.09937(13) 0.0504(5) Uiso 1.000000 R
C21 C 0.41302(17) 0.61803(10) 0.93070(13) 0.0399(4) Uani 1.000000 .
H21 H 0.32909(17) 0.63261(10) 0.91979(13) 0.0478(5) Uiso 1.000000 R
C10 C 0.79885(16) 0.39162(11) 0.36304(12) 0.0418(4) Uani 1.000000 .
H10 H 0.75678(16) 0.34621(11) 0.36986(12) 0.0502(5) Uiso 1.000000 R
C2 C 0.32042(15) 0.32179(10) 0.66884(16) 0.0449(4) Uani 1.000000 .
H2 H 0.23623(15) 0.33589(10) 0.65729(16) 0.0539(5) Uiso 1.000000 R
C13 C 0.92056(17) 0.52437(13) 0.34095(15) 0.0521(5) Uani 1.000000 .
H13 H 0.96208(17) 0.56982(13) 0.33327(15) 0.0625(6) Uiso 1.000000 R
C12 C 0.92190(17) 0.46558(15) 0.27500(14) 0.0566(6) Uani 1.000000 .
H12 H 0.96351(17) 0.47098(15) 0.22157(14) 0.0679(7) Uiso 1.000000 R
C11 C 0.86285(18) 0.39912(14) 0.28678(13) 0.0548(5) Uani 1.000000 .
H11 H 0.86600(18) 0.35841(14) 0.24261(13) 0.0657(6) Uiso 1.000000 R

loop_
_atom_site_aniso_label
_atom_site_aniso_U_11
_atom_site_aniso_U_22
_atom_site_aniso_U_33
_atom_site_aniso_U_12
_atom_site_aniso_U_13
_atom_site_aniso_U_23
Cl1 0.0418(2) 0.0315(2) 0.0668(3) -0.00538(15) 0.0330(2) 0.00075(17)
O2 0.0470(6) 0.0313(5) 0.0238(5) 0.0093(5) 0.0184(5) -0.0002(4)
O1 0.0494(7) 0.0475(7) 0.0243(5) -0.0145(5) 0.0111(5) -0.0114(5)
N1 0.0346(6) 0.0260(6) 0.0182(5) -0.0072(5) 0.0105(5) -0.0019(4)
N2 0.0276(6) 0.0231(5) 0.0192(5) 0.0022(4) 0.0099(4) -0.0046(4)
N3 0.0302(6) 0.0240(6) 0.0168(5) 0.0031(4) 0.0094(4) -0.0020(4)
C4 0.0292(7) 0.0233(6) 0.0187(6) -0.0045(5) 0.0071(5) -0.0019(5)
C27 0.0298(7) 0.0211(6) 0.0224(7) -0.0010(5) 0.0131(5) -0.0012(5)
C19 0.0339(7) 0.0235(7) 0.0249(7) 0.0025(5) 0.0157(6) 0.0003(5)
C28 0.0303(7) 0.0210(6) 0.0233(7) 0.0002(5) 0.0114(5) -0.0003(5)
C7 0.0308(7) 0.0287(7) 0.0195(6) 0.0011(5) 0.0065(5) 0.0016(5)
C8 0.0283(7) 0.0278(7) 0.0208(6) 0.0035(5) 0.0085(5) 0.0053(5)
C15 0.0297(7) 0.0236(6) 0.0254(7) -0.0015(5) 0.0107(5) 0.0030(5)
C18 0.0257(6) 0.0233(6) 0.0226(6) -0.0002(5) 0.0100(5) -0.0020(5)
C16 0.0279(7) 0.0226(6) 0.0199(6) -0.0025(5) 0.0081(5) -0.0002(5)
C17 0.0292(7) 0.0254(7) 0.0234(7) 0.0017(5) 0.0090(5) 0.0004(5)
C9 0.0277(7) 0.0414(8) 0.0212(7) 0.0080(6) 0.0075(5) 0.0101(6)
C5 0.0261(7) 0.0257(7) 0.0348(8) 0.0026(5) 0.0109(6) 0.0031(6)
C26 0.0275(7) 0.0305(7) 0.0293(7) -0.0007(6) 0.0074(6) -0.0079(6)
C6 0.0331(7) 0.0250(7) 0.0298(7) 0.0012(6) 0.0100(6) 0.0057(6)
C24 0.0392(8) 0.0291(7) 0.0289(7) 0.0009(6) 0.0154(6) -0.0057(6)
C1 0.0302(7) 0.0238(7) 0.0344(8) -0.0041(5) 0.0137(6) -0.0034(6)
C29 0.0350(8) 0.0323(8) 0.0323(8) 0.0082(6) 0.0180(6) 0.0073(6)
C33 0.0317(8) 0.0376(8) 0.0327(8) 0.0016(6) 0.0168(6) 0.0061(6)
C20 0.0353(8) 0.0363(8) 0.0307(8) 0.0058(6) 0.0158(6) 0.0018(6)
C30 0.0468(9) 0.0409(9) 0.0333(8) 0.0101(7) 0.0231(7) 0.0118(7)
C14 0.0360(8) 0.0433(9) 0.0404(9) 0.0101(7) 0.0184(7) 0.0177(7)
C22 0.0603(11) 0.0329(8) 0.0407(9) 0.0089(7) 0.0314(8) -0.0047(7)
C25 0.0374(8) 0.0414(9) 0.0339(8) -0.0004(7) 0.0065(7) -0.0182(7)
C3 0.0304(8) 0.0311(8) 0.0550(10) -0.0022(6) -0.0012(7) 0.0182(7)
C23 0.0526(10) 0.0345(8) 0.0355(8) -0.0004(7) 0.0202(7) -0.0116(7)
C32 0.0311(8) 0.0540(10) 0.0461(10) 0.0097(7) 0.0123(7) 0.0166(8)
C31 0.0430(9) 0.0492(10) 0.0345(8) 0.0090(8) 0.0100(7) 0.0163(7)
C21 0.0442(9) 0.0420(9) 0.0406(9) 0.0151(7) 0.0252(7) 0.0038(7)
C10 0.0403(9) 0.0600(11) 0.0275(8) 0.0016(8) 0.0126(7) -0.0029(7)
C2 0.0236(7) 0.0326(8) 0.0767(13) -0.0000(6) 0.0069(8) 0.0132(8)
C13 0.0396(9) 0.0682(13) 0.0552(12) 0.0118(9) 0.0250(9) 0.0327(10)
C12 0.0373(9) 0.1059(18) 0.0326(9) 0.0133(10) 0.0207(8) 0.0189(10)
C11 0.0451(10) 0.0952(17) 0.0277(9) 0.0070(10) 0.0158(8) -0.0069(9)

loop_
_atom_type_symbol
_atom_type_scat_dispersion_real
_atom_type_scat_dispersion_imag
_atom_type_scat_Cromer_Mann_a1
_atom_type_scat_Cromer_Mann_a2
_atom_type_scat_Cromer_Mann_a3
_atom_type_scat_Cromer_Mann_a4
_atom_type_scat_Cromer_Mann_b1
_atom_type_scat_Cromer_Mann_b2
_atom_type_scat_Cromer_Mann_b3
_atom_type_scat_Cromer_Mann_b4
_atom_type_scat_Cromer_Mann_c
_atom_type_scat_source
_atom_type_scat_dispersion_source
H 0.00000 0.00000 0.49300 0.32291 0.14019 0.04081 10.51090 26.12570 3.14236 57.79970 0.0030380000826 'International Tables Volume C Table 6.1.1.4 (pp. 500-502)' 'Henke, Gullikson and Davis, At. Data and Nucl. Data Tables, 1993, 54, 2'
C 0.01920 0.00962 2.31000 1.02000 1.58860 0.86500 20.84390 10.20750 0.56870 51.65120 0.215599998832 'International Tables Volume C Table 6.1.1.4 (pp. 500-502)' 'Henke, Gullikson and Davis, At. Data and Nucl. Data Tables, 1993, 54, 2'
Cl 0.36843 0.69943 11.46040 7.19640 6.25560 1.64550 0.01040 1.16620 18.51940 47.77840 -9.55739974976 'International Tables Volume C Table 6.1.1.4 (pp. 500-502)' 'Henke, Gullikson and Davis, At. Data and Nucl. Data Tables, 1993, 54, 2'
O 0.05239 0.03377 3.04850 2.28680 1.54630 0.86700 13.27710 5.70110 0.32390 32.90890 0.250800013542 'International Tables Volume C Table 6.1.1.4 (pp. 500-502)' 'Henke, Gullikson and Davis, At. Data and Nucl. Data Tables, 1993, 54, 2'
N 0.03256 0.01839 12.21260 3.13220 2.01250 1.16630 0.00570 9.89330 28.99750 0.58260 -11.5290002823 'International Tables Volume C Table 6.1.1.4 (pp. 500-502)' 'Henke, Gullikson and Davis, At. Data and Nucl. Data Tables, 1993, 54, 2'

loop_
_geom_angle_atom_site_label_1
_geom_angle_atom_site_label_2
_geom_angle_atom_site_label_3
_geom_angle
_geom_angle_site_symmetry_1
_geom_angle_site_symmetry_3
_geom_angle_publ_flag
C7 N1 C4 124.52(12) . . ?
C16 N1 C4 123.07(11) . . ?
C16 N1 C7 112.41(11) . . ?
C18 N2 N3 102.76(10) . . ?
C26 N2 N3 110.59(10) . . ?
C26 N2 C18 112.96(11) . . ?
C27 N3 N2 122.50(11) . . ?
C16 N3 N2 113.92(10) . . ?
C16 N3 C27 123.43(11) . . ?
C5 C4 N1 120.28(13) . . ?
C3 C4 N1 119.97(13) . . ?
C3 C4 C5 119.72(13) . . ?
N3 C27 O2 120.01(13) . . ?
C28 C27 O2 120.24(12) . . ?
C28 C27 N3 119.75(11) . . ?
C24 C19 C18 121.57(13) . . ?
C20 C19 C18 118.39(13) . . ?
C20 C19 C24 120.03(13) . . ?
C29 C28 C27 123.17(13) . . ?
C33 C28 C27 116.77(12) . . ?
C33 C28 C29 119.69(13) . . ?
N1 C7 O1 124.74(14) . . ?
C8 C7 O1 128.61(13) . . ?
C8 C7 N1 106.63(12) . . ?
C15 C8 C7 107.47(12) . . ?
C9 C8 C7 124.05(13) . . ?
C9 C8 C15 128.38(14) . . ?
H15 C15 C8 123.94(8) . . ?
C16 C15 C8 112.13(12) . . ?
C16 C15 H15 123.94(7) . . ?
C19 C18 N2 113.17(11) . . ?
H18 C18 N2 108.32(7) . . ?
H18 C18 C19 108.32(7) . . ?
C17 C18 N2 103.92(10) . . ?
C17 C18 C19 114.52(11) . . ?
C17 C18 H18 108.32(7) . . ?
N3 C16 N1 111.37(11) . . ?
C15 C16 N1 101.34(11) . . ?
C15 C16 N3 113.61(11) . . ?
C17 C16 N1 114.21(11) . . ?
C17 C16 N3 101.23(10) . . ?
C17 C16 C15 115.58(11) . . ?
C16 C17 C18 103.67(11) . . ?
H17a C17 C18 111.03(7) . . ?
H17a C17 C16 111.03(7) . . ?
H17b C17 C18 111.03(7) . . ?
H17b C17 C16 111.03(7) . . ?
H17b C17 H17a 109.0 . . ?
C14 C9 C8 120.20(15) . . ?
C10 C9 C8 120.90(15) . . ?
C10 C9 C14 118.80(15) . . ?
H5 C5 C4 119.70(8) . . ?
C6 C5 C4 120.60(13) . . ?
C6 C5 H5 119.70(8) . . ?
H26a C26 N2 110.20(7) . . ?
H26b C26 N2 110.20(7) . . ?
H26b C26 H26a 108.5 . . ?
C25 C26 N2 107.56(12) . . ?
C25 C26 H26a 110.20(8) . . ?
C25 C26 H26b 110.20(9) . . ?
H6 C6 C5 120.72(8) . . ?
C1 C6 C5 118.57(13) . . ?
C1 C6 H6 120.72(9) . . ?
C25 C24 C19 120.03(13) . . ?
C23 C24 C19 118.77(15) . . ?
C23 C24 C25 121.19(15) . . ?
C6 C1 Cl1 119.59(12) . . ?
C2 C1 Cl1 118.57(12) . . ?
C2 C1 C6 121.83(14) . . ?
H29 C29 C28 120.06(9) . . ?
C30 C29 C28 119.88(14) . . ?
C30 C29 H29 120.06(9) . . ?
H33 C33 C28 119.92(8) . . ?
C32 C33 C28 120.17(14) . . ?
C32 C33 H33 119.92(9) . . ?
H20 C20 C19 119.88(9) . . ?
C21 C20 C19 120.25(16) . . ?
C21 C20 H20 119.88(11) . . ?
H30 C30 C29 119.88(9) . . ?
C31 C30 C29 120.24(15) . . ?
C31 C30 H30 119.88(9) . . ?
H14 C14 C9 119.65(10) . . ?
C13 C14 C9 120.69(18) . . ?
C13 C14 H14 119.65(13) . . ?
C23 C22 H22 120.22(10) . . ?
C21 C22 H22 120.22(9) . . ?
C21 C22 C23 119.55(15) . . ?
C24 C25 C26 110.82(13) . . ?
H25a C25 C26 109.48(9) . . ?
H25a C25 C24 109.48(9) . . ?
H25b C25 C26 109.48(9) . . ?
H25b C25 C24 109.48(9) . . ?
H25b C25 H25a 108.1 . . ?
H3 C3 C4 119.97(9) . . ?
C2 C3 C4 120.06(14) . . ?
C2 C3 H3 119.97(10) . . ?
C22 C23 C24 121.16(16) . . ?
H23 C23 C24 119.42(10) . . ?
H23 C23 C22 119.42(10) . . ?
H32 C32 C33 120.10(9) . . ?
C31 C32 C33 119.81(15) . . ?
C31 C32 H32 120.10(10) . . ?
C32 C31 C30 120.15(15) . . ?
H31 C31 C30 119.93(9) . . ?
H31 C31 C32 119.93(10) . . ?
C22 C21 C20 120.20(16) . . ?
H21 C21 C20 119.90(11) . . ?
H21 C21 C22 119.90(9) . . ?
H10 C10 C9 119.90(10) . . ?
C11 C10 C9 120.20(19) . . ?
C11 C10 H10 119.90(13) . . ?
C3 C2 C1 119.20(15) . . ?
H2 C2 C1 120.40(9) . . ?
H2 C2 C3 120.40(10) . . ?
H13 C13 C14 120.03(13) . . ?
C12 C13 C14 119.93(19) . . ?
C12 C13 H13 120.03(11) . . ?
H12 C12 C13 119.94(11) . . ?
C11 C12 C13 120.12(16) . . ?
C11 C12 H12 119.94(11) . . ?
C12 C11 C10 120.2(2) . . ?
H11 C11 C10 119.89(13) . . ?
H11 C11 C12 119.89(11) . . ?

loop_
_geom_bond_atom_site_label_1
_geom_bond_atom_site_label_2
_geom_bond_distance
_geom_bond_site_symmetry_2
_geom_bond_publ_flag
Cl1 C1 1.7452(15) . ?
O2 C27 1.2273(17) . ?
O1 C7 1.2150(18) . ?
N1 C4 1.4272(17) . ?
N1 C7 1.3677(18) . ?
N1 C16 1.4623(17) . ?
N2 N3 1.4237(15) . ?
N2 C18 1.4728(17) . ?
N2 C26 1.4727(18) . ?
N3 C27 1.3617(17) . ?
N3 C16 1.4911(17) . ?
C4 C5 1.383(2) . ?
C4 C3 1.381(2) . ?
C27 C28 1.4972(19) . ?
C19 C18 1.5085(18) . ?
C19 C24 1.390(2) . ?
C19 C20 1.392(2) . ?
C28 C29 1.390(2) . ?
C28 C33 1.388(2) . ?
C7 C8 1.501(2) . ?
C8 C15 1.335(2) . ?
C8 C9 1.4725(19) . ?
C15 H15 0.9500 . ?
C15 C16 1.5031(18) . ?
C18 H18 1.0000 . ?
C18 C17 1.5443(18) . ?
C16 C17 1.5372(18) . ?
C17 H17a 0.9900 . ?
C17 H17b 0.9900 . ?
C9 C14 1.395(2) . ?
C9 C10 1.399(2) . ?
C5 H5 0.9500 . ?
C5 C6 1.390(2) . ?
C26 H26a 0.9900 . ?
C26 H26b 0.9900 . ?
C26 C25 1.518(2) . ?
C6 H6 0.9500 . ?
C6 C1 1.371(2) . ?
C24 C25 1.507(2) . ?
C24 C23 1.399(2) . ?
C1 C2 1.375(2) . ?
C29 H29 0.9500 . ?
C29 C30 1.384(2) . ?
C33 H33 0.9500 . ?
C33 C32 1.386(2) . ?
C20 H20 0.9500 . ?
C20 C21 1.386(2) . ?
C30 H30 0.9500 . ?
C30 C31 1.381(2) . ?
C14 H14 0.9500 . ?
C14 C13 1.386(2) . ?
C22 H22 0.9500 . ?
C22 C23 1.380(3) . ?
C22 C21 1.383(3) . ?
C25 H25a 0.9900 . ?
C25 H25b 0.9900 . ?
C3 H3 0.9500 . ?
C3 C2 1.387(2) . ?
C23 H23 0.9500 . ?
C32 H32 0.9500 . ?
C32 C31 1.385(2) . ?
C31 H31 0.9500 . ?
C21 H21 0.9500 . ?
C10 H10 0.9500 . ?
C10 C11 1.390(2) . ?
C2 H2 0.9500 . ?
C13 H13 0.9500 . ?
C13 C12 1.385(3) . ?
C12 H12 0.9500 . ?
C12 C11 1.382(3) . ?
C11 H11 0.9500 . ?

loop_
_geom_torsion_atom_site_label_1
_geom_torsion_atom_site_label_2
_geom_torsion_atom_site_label_3
_geom_torsion_atom_site_label_4
_geom_torsion
_geom_torsion_site_symmetry_1
_geom_torsion_site_symmetry_2
_geom_torsion_site_symmetry_3
_geom_torsion_site_symmetry_4
_geom_torsion_publ_flag
Cl1 C1 C6 C5 -178.48(12) . . . . ?
Cl1 C1 C2 C3 178.82(15) . . . . ?
O2 C27 N3 N2 -172.36(12) . . . . ?
O2 C27 N3 C16 12.39(17) . . . . ?
O2 C27 C28 C29 -140.78(14) . . . . ?
O2 C27 C28 C33 32.23(16) . . . . ?
O1 C7 N1 C4 1.82(19) . . . . ?
O1 C7 N1 C16 -178.22(15) . . . . ?
O1 C7 C8 C15 177.30(17) . . . . ?
O1 C7 C8 C9 -6.05(19) . . . . ?
N1 C4 C5 C6 176.40(13) . . . . ?
N1 C4 C3 C2 -176.07(16) . . . . ?
N1 C7 C8 C15 -1.20(13) . . . . ?
N1 C7 C8 C9 175.44(11) . . . . ?
N1 C16 N3 N2 -122.17(11) . . . . ?
N1 C16 N3 C27 53.44(13) . . . . ?
N1 C16 C15 C8 -1.32(12) . . . . ?
N1 C16 C17 C18 97.95(12) . . . . ?
N2 N3 C27 C28 8.10(14) . . . . ?
N2 N3 C16 C15 124.16(11) . . . . ?
N2 N3 C16 C17 -0.40(11) . . . . ?
N2 C18 C19 C24 9.98(14) . . . . ?
N2 C18 C19 C20 -170.12(12) . . . . ?
N2 C18 C17 C16 36.82(11) . . . . ?
N2 C26 C25 C24 -56.45(13) . . . . ?
N3 C27 C28 C29 38.76(16) . . . . ?
N3 C27 C28 C33 -148.23(14) . . . . ?
N3 C16 C15 C8 118.23(12) . . . . ?
N3 C16 C17 C18 -21.82(11) . . . . ?
C4 C5 C6 C1 0.33(17) . . . . ?
C4 C3 C2 C1 -1.0(2) . . . . ?
C27 C28 C29 C30 174.09(15) . . . . ?
C27 C28 C33 C32 -175.88(15) . . . . ?
C19 C18 C17 C16 160.78(13) . . . . ?
C19 C24 C25 C26 27.04(16) . . . . ?
C19 C24 C23 C22 0.59(18) . . . . ?
C19 C20 C21 C22 0.33(18) . . . . ?
C28 C29 C30 C31 0.94(19) . . . . ?
C28 C33 C32 C31 1.7(2) . . . . ?
C7 C8 C15 C16 1.58(12) . . . . ?
C7 C8 C9 C14 163.45(14) . . . . ?
C7 C8 C9 C10 -20.21(17) . . . . ?
C8 C15 C16 C17 -125.35(12) . . . . ?
C8 C9 C14 C13 177.44(15) . . . . ?
C8 C9 C10 C11 -176.36(16) . . . . ?
C15 C16 C17 C18 -145.04(13) . . . . ?
C9 C14 C13 C12 -0.65(19) . . . . ?
C9 C10 C11 C12 -1.5(2) . . . . ?
C5 C6 C1 C2 0.49(19) . . . . ?
C26 C25 C24 C23 -154.48(14) . . . . ?
C6 C1 C2 C3 -0.15(19) . . . . ?
C24 C23 C22 C21 1.2(2) . . . . ?
C29 C30 C31 C32 -1.8(2) . . . . ?
C33 C32 C31 C30 0.5(2) . . . . ?
C20 C21 C22 C23 -1.7(2) . . . . ?
C14 C13 C12 C11 -0.8(2) . . . . ?
C10 C11 C12 C13 1.9(2) . . . . ?
